data_7226190
loop_
_publ_author_name
'Al-Azemi, Talal F'
'Vinodh, Mickey'
'Alipour, Fatemeh H.'

_publ_section_title
;
 Bis-Resorcin[4]arene-Bridged Porphyrin Conjugates: Synthesis,
 Fluorescence and Binding studies
;
_journal_name_full 'RSC Adv.'
_journal_paper_doi 10.1039/C6RA13963A
_journal_year 2016
_chemical_formula_moiety 'C46 H34 N4 O2'
_chemical_formula_sum 'C46 H34 N4 O2'
_chemical_formula_weight 674.80
_space_group_IT_number 14
_symmetry_cell_setting monoclinic
_symmetry_Int_Tables_number 14
_symmetry_space_group_name_Hall '-P 2yn'
_symmetry_space_group_name_H-M 'P 1 21/n 1'
_atom_sites_solution_hydrogens geom
_atom_sites_solution_primary direct
_atom_sites_solution_secondary difmap
_audit_update_record
;
2016-05-23 deposited with the CCDC.
2016-08-08 downloaded from the CCDC.
;
_cell_angle_alpha 90.0000
_cell_angle_beta 100.701(7)
_cell_angle_gamma 90.0000
_cell_formula_units_Z 2
_cell_length_a 10.4487(11)
_cell_length_b 8.0623(8)
_cell_length_c 20.834(2)
_cell_measurement_reflns_used 4362
_cell_measurement_temperature 150
_cell_measurement_theta_max 27.41
_cell_measurement_theta_min 3.21
_cell_volume 1724.5(3)
_computing_cell_refinement 'CrystalClear-SM Expert 2.0 r4'
_computing_data_collection 'CrystalClear-SM Expert 2.0 r4 (Rigaku, 2009)'
_computing_data_reduction 'CrystalClear-SM Expert 2.0 r4'
_computing_molecular_graphics 'CrystalStructure 4.0'
_computing_publication_material 'CrystalStructure 4.0 (Rigaku, 2010)'
_computing_structure_refinement 'SHELXL97 (Sheldrick, 2008)'
_computing_structure_solution 'SHELXS97 (Sheldrick, 2008)'
_diffrn_ambient_temperature 150
_diffrn_detector_area_resol_mean 10.000
_diffrn_measured_fraction_theta_full 0.993
_diffrn_measured_fraction_theta_max 0.993
_diffrn_measurement_device_type 'Rigaku R-AXIS RAPID'
_diffrn_measurement_method \w
_diffrn_radiation_type 'Mo K\a'
_diffrn_radiation_wavelength 0.71075
_diffrn_reflns_av_R_equivalents 0.0479
_diffrn_reflns_limit_h_max 13
_diffrn_reflns_limit_h_min -13
_diffrn_reflns_limit_k_max 10
_diffrn_reflns_limit_k_min -7
_diffrn_reflns_limit_l_max 26
_diffrn_reflns_limit_l_min -26
_diffrn_reflns_number 9534
_diffrn_reflns_theta_full 27.43
_diffrn_reflns_theta_max 27.43
_diffrn_standards_number 0
_exptl_absorpt_coefficient_mu 0.080
_exptl_absorpt_correction_T_max 0.997
_exptl_absorpt_correction_T_min 0.462
_exptl_absorpt_correction_type multi-scan
_exptl_absorpt_process_details 'ABSCOR (Rigaku, 1995)'
_exptl_crystal_colour purple
_exptl_crystal_density_diffrn 1.299
_exptl_crystal_density_method 'not measured'
_exptl_crystal_description platlet
_exptl_crystal_F_000 708.00
_exptl_crystal_size_max 0.350
_exptl_crystal_size_mid 0.300
_exptl_crystal_size_min 0.040
_refine_diff_density_max 0.530
_refine_diff_density_min -0.470
_refine_ls_extinction_method none
_refine_ls_goodness_of_fit_ref 1.074
_refine_ls_hydrogen_treatment constr
_refine_ls_number_parameters 237
_refine_ls_number_reflns 3898
_refine_ls_number_restraints 0
_refine_ls_R_factor_gt 0.0657
_refine_ls_shift/su_max 0.000
_refine_ls_structure_factor_coef Fsqd
_refine_ls_weighting_details 'w = 1/[\s^2^(Fo^2^)+(0.1471P)^2^+0.0373P] where P=(Fo^2^+2Fc^2^)/3'
_refine_ls_weighting_scheme calc
_refine_ls_wR_factor_ref 0.2450
_reflns_number_gt 2458
_reflns_number_total 3898
_reflns_threshold_expression F^2^>2.0\s(F^2^)
_cod_data_source_file c6ra13963a2.cif
_cod_data_source_block Trans_OH2Tol2_porphyrin
_cod_database_code 7226190

loop_
_symmetry_equiv_pos_site_id
_symmetry_equiv_pos_as_xyz
1 +X,+Y,+Z
2 1/2-X,1/2+Y,1/2-Z
3 -X,-Y,-Z
4 1/2+X,1/2-Y,1/2+Z

loop_
_atom_site_label
_atom_site_type_symbol
_atom_site_fract_x
_atom_site_fract_y
_atom_site_fract_z
_atom_site_U_iso_or_equiv
_atom_site_adp_type
_atom_site_occupancy
_atom_site_symmetry_multiplicity
_atom_site_calc_flag
_atom_site_refinement_flags
O1 O 0.3154(2) 0.9019(3) 0.41088(11) 0.0494(6) Uani 1.0 4 d .
N1 N 0.08731(19) 0.2194(3) 0.54094(10) 0.0325(5) Uani 1.0 4 d .
N2 N 0.05204(19) 0.0638(3) 0.41352(11) 0.0330(5) Uani 1.0 4 d .
C1 C 0.1003(3) 0.2580(4) 0.60613(13) 0.0344(6) Uani 1.0 4 d .
C2 C 0.1761(3) 0.4070(4) 0.61626(13) 0.0411(7) Uani 1.0 4 d .
C3 C 0.2105(3) 0.4500(4) 0.55949(14) 0.0407(7) Uani 1.0 4 d .
C4 C 0.1551(3) 0.3323(3) 0.51042(13) 0.0341(6) Uani 1.0 4 d .
C5 C 0.1684(3) 0.3277(3) 0.44480(13) 0.0334(6) Uani 1.0 4 d .
C6 C 0.2569(3) 0.4523(3) 0.42292(13) 0.0351(6) Uani 1.0 4 d .
C7 C 0.2380(3) 0.6241(4) 0.42683(13) 0.0355(6) Uani 1.0 4 d .
C8 C 0.3270(3) 0.7325(4) 0.40713(14) 0.0394(7) Uani 1.0 4 d .
C9 C 0.4327(3) 0.6731(4) 0.38283(15) 0.0428(7) Uani 1.0 4 d .
C10 C 0.4512(3) 0.5041(4) 0.37917(15) 0.0453(7) Uani 1.0 4 d .
C11 C 0.3651(3) 0.3940(4) 0.39945(15) 0.0415(7) Uani 1.0 4 d .
C12 C 0.1125(3) 0.2052(3) 0.39917(13) 0.0336(6) Uani 1.0 4 d .
C13 C 0.1116(3) 0.2169(4) 0.32987(14) 0.0395(7) Uani 1.0 4 d .
C14 C 0.0513(3) 0.0791(4) 0.30235(14) 0.0397(7) Uani 1.0 4 d .
C15 C 0.0144(3) -0.0174(4) 0.35464(12) 0.0329(6) Uani 1.0 4 d .
C16 C 0.0527(3) 0.1679(4) 0.65463(13) 0.0341(6) Uani 1.0 4 d .
C17 C 0.0784(3) 0.2423(4) 0.72170(12) 0.0349(6) Uani 1.0 4 d .
C18 C -0.0207(3) 0.3249(4) 0.74587(14) 0.0402(7) Uani 1.0 4 d .
C19 C 0.0028(3) 0.3930(4) 0.80820(14) 0.0411(7) Uani 1.0 4 d .
C20 C 0.1246(3) 0.3781(4) 0.84918(13) 0.0396(7) Uani 1.0 4 d .
C21 C 0.2236(3) 0.2978(4) 0.82451(14) 0.0392(7) Uani 1.0 4 d .
C22 C 0.2012(3) 0.2316(4) 0.76160(13) 0.0376(6) Uani 1.0 4 d .
C23 C 0.1486(4) 0.4416(4) 0.91851(15) 0.0516(8) Uani 1.0 4 d .
H1 H 0.2443 0.9256 0.4220 0.0593 Uiso 1.0 4 calc R
H2 H 0.1983 0.4655 0.6563 0.0493 Uiso 1.0 4 calc R
H2A H 0.0396 0.0310 0.4522 0.0396 Uiso 1.0 4 calc R
H3 H 0.2627 0.5427 0.5529 0.0488 Uiso 1.0 4 calc R
H7 H 0.1649 0.6661 0.4428 0.0426 Uiso 1.0 4 calc R
H9 H 0.4921 0.7480 0.3688 0.0514 Uiso 1.0 4 calc R
H10 H 0.5237 0.4628 0.3625 0.0544 Uiso 1.0 4 calc R
H11 H 0.3798 0.2780 0.3974 0.0498 Uiso 1.0 4 calc R
H13 H 0.1466 0.3045 0.3079 0.0475 Uiso 1.0 4 calc R
H14 H 0.0361 0.0509 0.2573 0.0477 Uiso 1.0 4 calc R
H18 H -0.1048 0.3345 0.7194 0.0482 Uiso 1.0 4 calc R
H19 H -0.0651 0.4508 0.8233 0.0494 Uiso 1.0 4 calc R
H21 H 0.3076 0.2881 0.8510 0.0471 Uiso 1.0 4 calc R
H22 H 0.2702 0.1785 0.7457 0.0451 Uiso 1.0 4 calc R
H23A H 0.0724 0.4183 0.9383 0.0620 Uiso 1.0 4 calc R
H23B H 0.1637 0.5616 0.9185 0.0620 Uiso 1.0 4 calc R
H23C H 0.2252 0.3863 0.9438 0.0620 Uiso 1.0 4 calc R

loop_
_atom_site_aniso_label
_atom_site_aniso_U_11
_atom_site_aniso_U_22
_atom_site_aniso_U_33
_atom_site_aniso_U_12
_atom_site_aniso_U_13
_atom_site_aniso_U_23
O1 0.0503(12) 0.0385(11) 0.0606(15) -0.0005(9) 0.0135(11) 0.0046(10)
N1 0.0348(11) 0.0375(11) 0.0250(11) -0.0032(9) 0.0045(8) 0.0003(9)
N2 0.0365(11) 0.0362(11) 0.0263(12) -0.0024(9) 0.0056(9) -0.0009(9)
C1 0.0359(13) 0.0369(13) 0.0289(14) -0.0024(11) 0.0017(10) -0.0032(11)
C2 0.0526(16) 0.0406(14) 0.0284(15) -0.0121(12) 0.0032(12) -0.0067(12)
C3 0.0462(15) 0.0425(15) 0.0311(15) -0.0150(12) 0.0014(12) -0.0040(12)
C4 0.0357(13) 0.0347(13) 0.0301(14) -0.0025(10) 0.0015(10) 0.0004(11)
C5 0.0347(13) 0.0343(13) 0.0303(14) -0.0008(10) 0.0038(10) -0.0001(11)
C6 0.0375(13) 0.0376(13) 0.0288(14) -0.0035(11) 0.0026(10) -0.0016(11)
C7 0.0372(13) 0.0388(14) 0.0301(14) 0.0005(11) 0.0053(11) 0.0016(12)
C8 0.0430(14) 0.0381(14) 0.0339(15) -0.0027(11) -0.0015(11) 0.0008(12)
C9 0.0435(15) 0.0448(15) 0.0411(17) -0.0090(12) 0.0103(13) 0.0013(13)
C10 0.0418(15) 0.0495(16) 0.0461(18) -0.0019(13) 0.0123(13) -0.0003(14)
C11 0.0415(15) 0.0393(14) 0.0439(17) 0.0001(11) 0.0081(12) -0.0007(13)
C12 0.0352(13) 0.0346(13) 0.0308(14) -0.0012(10) 0.0061(10) 0.0012(11)
C13 0.0486(16) 0.0382(14) 0.0323(15) -0.0079(12) 0.0087(12) -0.0014(12)
C14 0.0487(15) 0.0442(15) 0.0260(14) -0.0065(12) 0.0063(11) -0.0017(12)
C15 0.0358(13) 0.0372(13) 0.0252(13) -0.0005(10) 0.0042(10) -0.0007(11)
C16 0.0363(13) 0.0385(13) 0.0262(14) 0.0002(10) 0.0023(10) -0.0018(11)
C17 0.0413(14) 0.0365(13) 0.0257(14) -0.0047(11) 0.0031(10) -0.0007(11)
C18 0.0401(14) 0.0443(15) 0.0343(16) 0.0001(12) 0.0019(11) -0.0038(12)
C19 0.0479(16) 0.0415(15) 0.0338(15) 0.0011(12) 0.0071(12) -0.0038(13)
C20 0.0534(16) 0.0359(13) 0.0275(14) -0.0091(12) 0.0026(12) -0.0010(12)
C21 0.0428(14) 0.0387(14) 0.0329(15) -0.0074(11) -0.0015(11) 0.0017(12)
C22 0.0418(14) 0.0396(14) 0.0304(14) -0.0045(11) 0.0044(11) 0.0006(12)
C23 0.0641(19) 0.0525(17) 0.0346(17) -0.0017(15) -0.0006(14) -0.0103(14)

loop_
_atom_type_symbol
_atom_type_description
_atom_type_scat_dispersion_real
_atom_type_scat_dispersion_imag
_atom_type_scat_source
C C 0.0033 0.0016
;
International Tables for Crystallography
(1992, Vol. C, Tables 4.2.6.8 and 6.1.1.4)
;
H H 0.0000 0.0000
;
International Tables for Crystallography
(1992, Vol. C, Table 6.1.1.4)
;
N N 0.0061 0.0033
;
International Tables for Crystallography
(1992, Vol. C, Tables 4.2.6.8 and 6.1.1.4)
;
O O 0.0106 0.0060
;
International Tables for Crystallography
(1992, Vol. C, Tables 4.2.6.8 and 6.1.1.4)
;

loop_
_geom_angle_atom_site_label_1
_geom_angle_atom_site_label_2
_geom_angle_atom_site_label_3
_geom_angle
_geom_angle_publ_flag
_geom_angle_site_symmetry_1
_geom_angle_site_symmetry_3
C1 N1 C4 109.9(2) yes . .
C12 N2 C15 105.6(3) yes . .
N1 C1 C2 106.6(3) yes . .
N1 C1 C16 127.5(3) yes . .
C2 C1 C16 125.9(3) yes . .
C1 C2 C3 108.5(3) yes . .
C2 C3 C4 108.5(3) yes . .
N1 C4 C3 106.4(3) yes . .
N1 C4 C5 125.9(3) yes . .
C3 C4 C5 127.8(3) yes . .
C4 C5 C6 117.4(3) yes . .
C4 C5 C12 124.7(3) yes . .
C6 C5 C12 117.7(3) yes . .
C5 C6 C7 123.0(3) yes . .
C5 C6 C11 117.9(3) yes . .
C7 C6 C11 119.1(3) yes . .
C6 C7 C8 119.6(3) yes . .
O1 C8 C7 122.4(3) yes . .
O1 C8 C9 116.7(3) yes . .
C7 C8 C9 120.9(3) yes . .
C8 C9 C10 119.4(3) yes . .
C9 C10 C11 120.7(3) yes . .
C6 C11 C10 120.4(3) yes . .
N2 C12 C5 125.8(3) yes . .
N2 C12 C13 110.9(3) yes . .
C5 C12 C13 123.3(3) yes . .
C12 C13 C14 106.6(3) yes . .
C13 C14 C15 106.9(3) yes . .
N2 C15 C14 110.0(3) yes . .
N2 C15 C16 126.0(3) yes . 3_556
C14 C15 C16 124.0(3) yes . 3_556
C1 C16 C15 125.7(3) yes . 3_556
C1 C16 C17 115.9(3) yes . .
C15 C16 C17 118.4(3) yes 3_556 .
C16 C17 C18 120.6(3) yes . .
C16 C17 C22 121.1(3) yes . .
C18 C17 C22 118.3(3) yes . .
C17 C18 C19 120.6(3) yes . .
C18 C19 C20 121.3(3) yes . .
C19 C20 C21 117.8(3) yes . .
C19 C20 C23 121.7(3) yes . .
C21 C20 C23 120.5(3) yes . .
C20 C21 C22 121.1(3) yes . .
C17 C22 C21 120.8(3) yes . .
C8 O1 H1 109.469 no . .
C12 N2 H2A 127.213 no . .
C15 N2 H2A 127.210 no . .
C1 C2 H2 125.752 no . .
C3 C2 H2 125.739 no . .
C2 C3 H3 125.735 no . .
C4 C3 H3 125.734 no . .
C6 C7 H7 120.220 no . .
C8 C7 H7 120.216 no . .
C8 C9 H9 120.305 no . .
C10 C9 H9 120.311 no . .
C9 C10 H10 119.638 no . .
C11 C10 H10 119.626 no . .
C6 C11 H11 119.815 no . .
C10 C11 H11 119.821 no . .
C12 C13 H13 126.671 no . .
C14 C13 H13 126.685 no . .
C13 C14 H14 126.543 no . .
C15 C14 H14 126.553 no . .
C17 C18 H18 119.678 no . .
C19 C18 H18 119.681 no . .
C18 C19 H19 119.354 no . .
C20 C19 H19 119.372 no . .
C20 C21 H21 119.449 no . .
C22 C21 H21 119.433 no . .
C17 C22 H22 119.619 no . .
C21 C22 H22 119.613 no . .
C20 C23 H23A 109.473 no . .
C20 C23 H23B 109.465 no . .
C20 C23 H23C 109.474 no . .
H23A C23 H23B 109.468 no . .
H23A C23 H23C 109.474 no . .
H23B C23 H23C 109.473 no . .

loop_
_geom_bond_atom_site_label_1
_geom_bond_atom_site_label_2
_geom_bond_distance
_geom_bond_publ_flag
_geom_bond_site_symmetry_2
O1 C8 1.375(4) yes .
N1 C1 1.375(4) yes .
N1 C4 1.379(4) yes .
N2 C12 1.363(4) yes .
N2 C15 1.381(4) yes .
C1 C2 1.433(4) yes .
C1 C16 1.408(4) yes .
C2 C3 1.344(5) yes .
C3 C4 1.436(4) yes .
C4 C5 1.400(4) yes .
C5 C6 1.493(4) yes .
C5 C12 1.419(4) yes .
C6 C7 1.403(4) yes .
C6 C11 1.394(4) yes .
C7 C8 1.392(4) yes .
C8 C9 1.384(5) yes .
C9 C10 1.381(5) yes .
C10 C11 1.384(5) yes .
C12 C13 1.445(4) yes .
C13 C14 1.351(4) yes .
C14 C15 1.448(4) yes .
C15 C16 1.397(4) yes 3_556
C16 C17 1.499(4) yes .
C17 C18 1.401(4) yes .
C17 C22 1.396(4) yes .
C18 C19 1.389(4) yes .
C19 C20 1.400(4) yes .
C20 C21 1.397(5) yes .
C20 C23 1.509(4) yes .
C21 C22 1.394(4) yes .
O1 H1 0.840 no .
N2 H2A 0.880 no .
C2 H2 0.950 no .
C3 H3 0.950 no .
C7 H7 0.950 no .
C9 H9 0.950 no .
C10 H10 0.950 no .
C11 H11 0.950 no .
C13 H13 0.950 no .
C14 H14 0.950 no .
C18 H18 0.950 no .
C19 H19 0.950 no .
C21 H21 0.950 no .
C22 H22 0.950 no .
C23 H23A 0.980 no .
C23 H23B 0.980 no .
C23 H23C 0.980 no .

loop_
_geom_contact_atom_site_label_1
_geom_contact_atom_site_label_2
_geom_contact_distance
_geom_contact_publ_flag
_geom_contact_site_symmetry_2
N1 N2 2.897(3) no .
N1 N2 2.957(3) no 3_556
N1 C12 3.016(4) no .
N1 C15 3.062(4) no 3_556
N2 C1 3.031(4) no 3_556
N2 C4 3.019(4) no .
C1 C18 3.425(5) no .
C1 C22 3.222(4) no .
C2 C17 2.909(4) no .
C2 C22 3.308(4) no .
C3 C6 2.974(5) no .
C3 C7 3.160(4) no .
C4 C7 3.143(4) no .
C4 C11 3.506(5) no .
C5 C15 3.569(4) no .
C6 C9 2.795(4) no .
C6 C13 2.928(4) no .
C7 C10 2.776(5) no .
C8 C11 2.767(4) no .
C11 C12 3.046(4) no .
C11 C13 3.119(4) no .
C12 C16 3.545(4) no 3_556
C13 C16 3.589(4) no 3_556
C14 C17 2.924(4) no 3_556
C14 C18 3.406(4) no 3_556
C15 C18 3.254(4) no 3_556
C15 C22 3.449(4) no 3_556
C17 C20 2.830(4) no .
C18 C21 2.774(4) no .
C19 C22 2.771(5) no .
O1 N2 3.055(3) no 1_565
O1 C12 3.216(4) no 1_565
O1 C13 3.535(4) no 1_565
O1 C14 3.528(4) no 1_565
O1 C15 3.213(4) no 1_565
O1 C19 3.564(4) no 4_564
O1 C23 3.519(4) no 2_556
N1 C23 3.533(4) no 2_546
N2 O1 3.055(3) no 1_545
C2 C21 3.474(4) no 2_556
C3 C10 3.548(4) no 3_666
C10 C3 3.548(4) no 3_666
C11 C19 3.472(5) no 4_554
C12 O1 3.216(4) no 1_545
C13 O1 3.535(4) no 1_545
C14 O1 3.528(4) no 1_545
C15 O1 3.213(4) no 1_545
C15 C21 3.471(4) no 4_454
C19 O1 3.564(4) no 4_465
C19 C11 3.472(5) no 4_455
C21 C2 3.474(4) no 2_546
C21 C15 3.471(4) no 4_555
C23 O1 3.519(4) no 2_546
C23 N1 3.533(4) no 2_556
O1 H7 2.6298 no .
O1 H9 2.5137 no .
N1 H2 3.1668 no .
N1 H2A 2.3731 no .
N1 H2A 2.4344 no 3_556
N1 H3 3.1692 no .
N2 H2A 3.2131 no 3_556
N2 H13 3.2228 no .
N2 H14 3.2296 no .
C1 H2A 2.8955 no 3_556
C1 H3 3.1740 no .
C1 H18 3.5236 no .
C1 H22 3.1786 no .
C2 H22 3.2633 no .
C3 H7 2.9566 no .
C4 H2 3.1768 no .
C4 H2A 2.8779 no .
C4 H7 3.0483 no .
C5 H2A 2.7629 no .
C5 H3 2.8679 no .
C5 H7 2.7284 no .
C5 H11 2.6134 no .
C5 H13 2.8242 no .
C6 H3 2.7946 no .
C6 H10 3.2654 no .
C6 H13 2.7320 no .
C7 H1 2.4343 no .
C7 H3 2.6734 no .
C7 H9 3.2718 no .
C7 H11 3.2707 no .
C7 H13 3.5790 no .
C8 H3 3.5744 no .
C8 H10 3.2441 no .
C9 H1 3.0466 no .
C9 H7 3.2701 no .
C9 H11 3.2571 no .
C11 H7 3.2721 no .
C11 H9 3.2607 no .
C11 H13 2.7844 no .
C12 H11 2.8613 no .
C12 H14 3.1694 no .
C13 H2A 3.1651 no .
C13 H11 2.9345 no .
C14 H2A 3.1706 no .
C14 H18 3.4248 no 3_556
C15 H13 3.1758 no .
C15 H18 3.2169 no 3_556
C15 H22 3.5487 no 3_556
C16 H2 2.8383 no .
C16 H2A 2.7671 no 3_556
C16 H14 2.8233 no 3_556
C16 H18 2.6750 no .
C16 H22 2.6784 no .
C17 H2 2.7012 no .
C17 H14 2.7214 no 3_556
C17 H19 3.2762 no .
C17 H21 3.2768 no .
C18 H2 3.4039 no .
C18 H14 3.0343 no 3_556
C18 H22 3.2619 no .
C19 H21 3.2559 no .
C19 H23A 2.6799 no .
C19 H23B 2.9192 no .
C19 H23C 3.3081 no .
C20 H18 3.2825 no .
C20 H22 3.2820 no .
C21 H19 3.2548 no .
C21 H23A 3.2323 no .
C21 H23B 3.0342 no .
C21 H23C 2.5822 no .
C22 H2 2.8884 no .
C22 H14 3.3356 no 3_556
C22 H18 3.2616 no .
C23 H19 2.6982 no .
C23 H21 2.6716 no .
H1 H7 2.3207 no .
H1 H9 3.3240 no .
H2 H3 2.4536 no .
H2 H22 2.9776 no .
H2A H2A 2.3488 no 3_556
H3 H7 2.5349 no .
H9 H10 2.3298 no .
H10 H11 2.3263 no .
H11 H13 2.7876 no .
H13 H14 2.4842 no .
H14 H18 3.2054 no 3_556
H18 H19 2.3252 no .
H19 H23A 2.5675 no .
H19 H23B 2.9475 no .
H19 H23C 3.5977 no .
H21 H22 2.3304 no .
H21 H23A 3.4792 no .
H21 H23B 3.1440 no .
H21 H23C 2.3915 no .
O1 H2A 3.3239 no 1_565
O1 H11 3.1302 no 1_565
O1 H19 2.6730 no 4_564
O1 H23A 3.1467 no 2_556
O1 H23A 3.0114 no 4_564
O1 H23C 3.1373 no 2_556
N1 H7 2.8714 no 3_566
N1 H23B 2.8783 no 2_546
N1 H23C 3.3043 no 2_546
N2 H1 2.2754 no 1_545
N2 H7 3.4316 no 1_545
N2 H21 2.8996 no 4_454
C1 H7 2.8364 no 3_566
C1 H23B 3.0532 no 2_546
C2 H7 3.5960 no 3_566
C2 H10 3.2589 no 3_666
C2 H21 3.1452 no 2_556
C2 H22 3.5745 no 2_556
C2 H23B 3.3957 no 2_546
C3 H9 3.5653 no 3_666
C3 H10 3.0282 no 3_666
C3 H21 3.3277 no 2_556
C3 H23B 3.3939 no 2_546
C3 H23C 3.5847 no 2_556
C4 H23B 3.0820 no 2_546
C5 H1 3.3923 no 1_545
C6 H18 3.5381 no 3_566
C7 H18 3.1228 no 3_566
C7 H23C 3.3914 no 2_556
C8 H18 3.2177 no 3_566
C8 H19 3.4020 no 4_564
C8 H23A 3.5309 no 2_556
C8 H23C 3.4804 no 2_556
C9 H14 3.1548 no 2_555
C9 H19 3.2775 no 4_564
C9 H23B 3.2067 no 4_564
C10 H3 3.0840 no 3_666
C10 H14 2.8955 no 2_555
C11 H19 3.3472 no 4_554
C11 H23A 3.3213 no 4_554
C12 H1 2.6386 no 1_545
C12 H21 3.1577 no 4_454
C13 H1 3.1838 no 1_545
C13 H21 3.2870 no 4_454
C14 H1 3.1540 no 1_545
C14 H10 3.5066 no 2_545
C14 H21 3.1014 no 4_454
C14 H22 3.5426 no 4_454
C15 H1 2.5892 no 1_545
C15 H7 3.3602 no 1_545
C15 H21 2.8331 no 4_454
C16 H1 3.3028 no 3_566
C16 H7 3.0611 no 3_566
C16 H21 3.4031 no 2_546
C17 H10 3.5065 no 4_455
C18 H10 3.3299 no 4_455
C18 H11 3.5982 no 4_455
C18 H13 3.3716 no 3_566
C19 H9 3.1678 no 4_465
C19 H10 3.0771 no 4_455
C19 H11 2.8084 no 4_455
C19 H13 3.5830 no 3_566
C20 H3 3.4593 no 2_546
C20 H9 3.3733 no 4_465
C20 H10 2.9753 no 4_455
C20 H11 3.1754 no 4_455
C20 H22 3.4335 no 2_556
C21 H2 2.8071 no 2_546
C21 H3 3.2611 no 2_546
C21 H10 3.1653 no 4_455
C21 H22 3.4060 no 2_556
C22 H2 2.8212 no 2_546
C22 H10 3.4302 no 4_455
C23 H1 3.3056 no 2_546
C23 H3 3.3698 no 2_546
C23 H9 3.0619 no 4_465
C23 H11 3.2793 no 4_455
H1 N2 2.2754 no 1_565
H1 C5 3.3923 no 1_565
H1 C12 2.6386 no 1_565
H1 C13 3.1838 no 1_565
H1 C14 3.1540 no 1_565
H1 C15 2.5892 no 1_565
H1 C16 3.3028 no 3_566
H1 C23 3.3056 no 2_556
H1 H2A 2.4884 no 1_565
H1 H11 3.2575 no 1_565
H1 H19 3.2723 no 4_564
H1 H23A 3.1739 no 2_556
H1 H23B 3.4611 no 2_556
H1 H23C 2.7729 no 2_556
H2 C21 2.8071 no 2_556
H2 C22 2.8212 no 2_556
H2 H10 3.0576 no 3_666
H2 H21 2.6055 no 2_556
H2 H22 2.6403 no 2_556
H2A O1 3.3239 no 1_545
H2A H1 2.4884 no 1_545
H2A H7 3.2409 no 1_545
H2A H21 3.2475 no 4_454
H2A H23C 3.1812 no 2_546
H2A H23C 3.3248 no 4_454
H3 C10 3.0840 no 3_666
H3 C20 3.4593 no 2_556
H3 C21 3.2611 no 2_556
H3 C23 3.3698 no 2_556
H3 H10 2.5737 no 3_666
H3 H21 3.0008 no 2_556
H3 H23A 3.4723 no 2_556
H3 H23C 2.7738 no 2_556
H7 N1 2.8714 no 3_566
H7 N2 3.4316 no 1_565
H7 C1 2.8364 no 3_566
H7 C2 3.5960 no 3_566
H7 C15 3.3602 no 1_565
H7 C16 3.0611 no 3_566
H7 H2A 3.2409 no 1_565
H7 H18 3.3203 no 3_566
H7 H23C 3.0077 no 2_556
H9 C3 3.5653 no 3_666
H9 C19 3.1678 no 4_564
H9 C20 3.3733 no 4_564
H9 C23 3.0619 no 4_564
H9 H14 3.0376 no 2_555
H9 H19 2.6348 no 4_564
H9 H23A 3.0959 no 4_564
H9 H23B 2.4397 no 4_564
H10 C2 3.2589 no 3_666
H10 C3 3.0282 no 3_666
H10 C14 3.5066 no 2_555
H10 C17 3.5065 no 4_554
H10 C18 3.3299 no 4_554
H10 C19 3.0771 no 4_554
H10 C20 2.9753 no 4_554
H10 C21 3.1653 no 4_554
H10 C22 3.4302 no 4_554
H10 H2 3.0576 no 3_666
H10 H3 2.5737 no 3_666
H10 H14 2.5593 no 2_555
H10 H19 3.5171 no 4_554
H10 H23A 3.4484 no 4_554
H11 O1 3.1302 no 1_545
H11 C18 3.5982 no 4_554
H11 C19 2.8084 no 4_554
H11 C20 3.1754 no 4_554
H11 C23 3.2793 no 4_554
H11 H1 3.2575 no 1_545
H11 H19 2.5383 no 4_554
H11 H23A 2.5769 no 4_554
H13 C18 3.3716 no 3_566
H13 C19 3.5830 no 3_566
H13 H18 2.9827 no 3_566
H13 H19 3.3511 no 3_566
H14 C9 3.1548 no 2_545
H14 C10 2.8955 no 2_545
H14 H9 3.0376 no 2_545
H14 H10 2.5593 no 2_545
H14 H21 3.5959 no 4_454
H14 H22 3.5052 no 4_454
H18 C6 3.5381 no 3_566
H18 C7 3.1228 no 3_566
H18 C8 3.2177 no 3_566
H18 H7 3.3203 no 3_566
H18 H13 2.9827 no 3_566
H19 O1 2.6730 no 4_465
H19 C8 3.4020 no 4_465
H19 C9 3.2775 no 4_465
H19 C11 3.3472 no 4_455
H19 H1 3.2723 no 4_465
H19 H9 2.6348 no 4_465
H19 H10 3.5171 no 4_455
H19 H11 2.5383 no 4_455
H19 H13 3.3511 no 3_566
H21 N2 2.8996 no 4_555
H21 C2 3.1452 no 2_546
H21 C3 3.3277 no 2_546
H21 C12 3.1577 no 4_555
H21 C13 3.2870 no 4_555
H21 C14 3.1014 no 4_555
H21 C15 2.8331 no 4_555
H21 C16 3.4031 no 2_556
H21 H2 2.6055 no 2_546
H21 H2A 3.2475 no 4_555
H21 H3 3.0008 no 2_546
H21 H14 3.5959 no 4_555
H22 C2 3.5745 no 2_546
H22 C14 3.5426 no 4_555
H22 C20 3.4335 no 2_546
H22 C21 3.4060 no 2_546
H22 H2 2.6403 no 2_546
H22 H14 3.5052 no 4_555
H23A O1 3.1467 no 2_546
H23A O1 3.0114 no 4_465
H23A C8 3.5309 no 2_546
H23A C11 3.3213 no 4_455
H23A H1 3.1739 no 2_546
H23A H3 3.4723 no 2_546
H23A H9 3.0959 no 4_465
H23A H10 3.4484 no 4_455
H23A H11 2.5769 no 4_455
H23A H23A 3.4762 no 3_567
H23B N1 2.8783 no 2_556
H23B C1 3.0532 no 2_556
H23B C2 3.3957 no 2_556
H23B C3 3.3939 no 2_556
H23B C4 3.0820 no 2_556
H23B C9 3.2067 no 4_465
H23B H1 3.4611 no 2_546
H23B H9 2.4397 no 4_465
H23C O1 3.1373 no 2_546
H23C N1 3.3043 no 2_556
H23C C3 3.5847 no 2_546
H23C C7 3.3914 no 2_546
H23C C8 3.4804 no 2_546
H23C H1 2.7729 no 2_546
H23C H2A 3.1812 no 2_556
H23C H2A 3.3248 no 4_555
H23C H3 2.7738 no 2_546
H23C H7 3.0077 no 2_546

loop_
_geom_hbond_atom_site_label_D
_geom_hbond_atom_site_label_H
_geom_hbond_atom_site_label_A
_geom_hbond_site_symmetry_A
_geom_hbond_distance_DA
_geom_hbond_distance_DH
_geom_hbond_distance_HA
_geom_hbond_angle_DHA
_geom_hbond_publ_flag
O1 H1 N2 1_565 3.055(3) 0.840 2.275 154.5 no
N2 H2A N1 . 2.897(3) 0.880 2.373 118.4 no
N2 H2A N1 3_556 2.957(3) 0.880 2.434 118.5 no

loop_
_geom_torsion_atom_site_label_1
_geom_torsion_atom_site_label_2
_geom_torsion_atom_site_label_3
_geom_torsion_atom_site_label_4
_geom_torsion
_geom_torsion_publ_flag
_geom_torsion_site_symmetry_1
_geom_torsion_site_symmetry_3
_geom_torsion_site_symmetry_4
C1 N1 C4 C3 -1.5(3) no . . .
C1 N1 C4 C5 177.1(2) no . . .
C4 N1 C1 C2 2.4(3) no . . .
C4 N1 C1 C16 -175.9(2) no . . .
C12 N2 C15 C14 -0.9(3) no . . .
C12 N2 C15 C16 -179.3(2) no . . 3_556
C15 N2 C12 C5 -179.6(2) no . . .
C15 N2 C12 C13 1.1(3) no . . .
N1 C1 C2 C3 -2.4(3) no . . .
N1 C1 C16 C15 2.0(4) no . . 3_556
N1 C1 C16 C17 -178.4(2) no . . .
C2 C1 C16 C15 -175.8(3) no . . 3_556
C2 C1 C16 C17 3.7(4) no . . .
C16 C1 C2 C3 175.9(3) no . . .
C1 C2 C3 C4 1.5(3) no . . .
C2 C3 C4 N1 -0.0(3) no . . .
C2 C3 C4 C5 -178.5(3) no . . .
N1 C4 C5 C6 -174.0(2) no . . .
N1 C4 C5 C12 0.5(4) no . . .
C3 C4 C5 C6 4.2(4) no . . .
C3 C4 C5 C12 178.7(3) no . . .
C4 C5 C6 C7 -59.9(3) no . . .
C4 C5 C6 C11 118.1(3) no . . .
C4 C5 C12 N2 -8.7(4) no . . .
C4 C5 C12 C13 170.6(2) no . . .
C6 C5 C12 N2 165.9(2) no . . .
C6 C5 C12 C13 -14.9(4) no . . .
C12 C5 C6 C7 125.2(3) no . . .
C12 C5 C6 C11 -56.8(3) no . . .
C5 C6 C7 C8 178.2(2) no . . .
C5 C6 C11 C10 -179.3(2) no . . .
C7 C6 C11 C10 -1.2(4) no . . .
C11 C6 C7 C8 0.2(4) no . . .
C6 C7 C8 O1 -178.7(3) no . . .
C6 C7 C8 C9 1.0(4) no . . .
O1 C8 C9 C10 178.6(2) no . . .
C7 C8 C9 C10 -1.1(4) no . . .
C8 C9 C10 C11 0.1(4) no . . .
C9 C10 C11 C6 1.1(4) no . . .
N2 C12 C13 C14 -0.9(3) no . . .
C5 C12 C13 C14 179.8(3) no . . .
C12 C13 C14 C15 0.3(3) no . . .
C13 C14 C15 N2 0.4(3) no . . .
C13 C14 C15 C16 178.8(3) no . . 3_556
N2 C15 C16 C1 4.0(4) no . 3_556 3_556
N2 C15 C16 C17 -176.4(2) no . 3_556 3_556
C14 C15 C16 C1 -174.1(3) no . 3_556 3_556
C14 C15 C16 C17 5.4(4) no . 3_556 3_556
C1 C16 C17 C18 102.9(3) no . . .
C1 C16 C17 C22 -77.0(3) no . . .
C15 C16 C17 C18 -77.5(3) no 3_556 . .
C15 C16 C17 C22 102.6(3) no 3_556 . .
C16 C17 C18 C19 179.6(3) no . . .
C16 C17 C22 C21 -178.5(2) no . . .
C18 C17 C22 C21 1.6(4) no . . .
C22 C17 C18 C19 -0.5(4) no . . .
C17 C18 C19 C20 -1.5(5) no . . .
C18 C19 C20 C21 2.4(4) no . . .
C18 C19 C20 C23 -175.9(3) no . . .
C19 C20 C21 C22 -1.3(4) no . . .
C23 C20 C21 C22 177.0(3) no . . .
C20 C21 C22 C17 -0.7(4) no . . .
